data_2012958
loop_
_publ_author_name
'Matkovi\'c-\<Calogovi\'c, Dubravka'
'Be\<si\'c, Erim'
'Sankovi\'c, Kre\<simir'

_publ_section_title
;
 5-Methyl-2-thiouracil
;
_journal_issue 9
_journal_name_full 'Acta Crystallographica Section C'
_journal_page_first o568
_journal_page_last o569
_journal_paper_doi 10.1107/S010827010201315X
_journal_volume 58
_journal_year 2002
_chemical_formula_moiety 'C5 H6 N2 O S'
_chemical_formula_sum 'C5 H6 N2 O S'
_chemical_formula_weight 142.19
_chemical_name_common thiothymine
_chemical_name_systematic
;
2,3-dihydro-5-methyl-2-thioxopyrimidin-4(1H)-one
;
_space_group_IT_number 14
_symmetry_cell_setting monoclinic
_symmetry_space_group_name_Hall '-P 2ybc'
_symmetry_space_group_name_H-M 'P 1 21/c 1'
_atom_sites_solution_hydrogens geom
_atom_sites_solution_primary direct
_atom_sites_solution_secondary difmap
_audit_creation_method SHELXL97
_cell_angle_alpha 90
_cell_angle_beta 92.272(11)
_cell_angle_gamma 90
_cell_formula_units_Z 4
_cell_length_a 4.2626(6)
_cell_length_b 14.512(2)
_cell_length_c 10.255(2)
_cell_measurement_reflns_used 46
_cell_measurement_temperature 295(2)
_cell_measurement_theta_max 18.2
_cell_measurement_theta_min 10.6
_cell_volume 633.86(18)
_computing_cell_refinement 'X-RED (Stoe & Cie, 1995)'
_computing_data_collection 'STADI4 (Stoe & Cie, 1995)'
_computing_data_reduction X-RED
_computing_molecular_graphics 'PLATON98 (Spek, 1990)'
_computing_publication_material SHELXL97
_computing_structure_refinement 'SHELXL97 (Sheldrick, 1997)'
_computing_structure_solution 'SHELXS97 (Sheldrick, 1990)'
_diffrn_ambient_temperature 293(2)
_diffrn_measured_fraction_theta_full 0.980
_diffrn_measured_fraction_theta_max 0.980
_diffrn_measurement_device_type 'Philips PW1100 updated by Stoe'
_diffrn_measurement_method \w
_diffrn_radiation_monochromator 'Planar Graphite'
_diffrn_radiation_source 'fine-focus sealed tube'
_diffrn_radiation_type MoK\a
_diffrn_radiation_wavelength 0.71073
_diffrn_reflns_av_R_equivalents 0.048
_diffrn_reflns_av_sigmaI/netI 0.025
_diffrn_reflns_limit_h_max 5
_diffrn_reflns_limit_h_min -5
_diffrn_reflns_limit_k_max 20
_diffrn_reflns_limit_k_min 0
_diffrn_reflns_limit_l_max 13
_diffrn_reflns_limit_l_min 0
_diffrn_reflns_number 1888
_diffrn_reflns_theta_full 29.95
_diffrn_reflns_theta_max 29.95
_diffrn_reflns_theta_min 3.44
_diffrn_standards_decay_% 4.0
_diffrn_standards_interval_time 90
_diffrn_standards_number 4
_exptl_absorpt_coefficient_mu 0.420
_exptl_absorpt_correction_T_max 0.931
_exptl_absorpt_correction_T_min 0.801
_exptl_absorpt_correction_type '\y scan'
_exptl_absorpt_process_details '(X-RED; Stoe & Cie, 1995)'
_exptl_crystal_colour colourless
_exptl_crystal_density_diffrn 1.490
_exptl_crystal_density_meas ?
_exptl_crystal_density_method 'not measured'
_exptl_crystal_description block
_exptl_crystal_F_000 296
_exptl_crystal_size_max 0.57
_exptl_crystal_size_mid 0.18
_exptl_crystal_size_min 0.17
_refine_diff_density_max 0.27
_refine_diff_density_min -0.31
_refine_ls_extinction_method none
_refine_ls_goodness_of_fit_ref 1.042
_refine_ls_hydrogen_treatment refall
_refine_ls_matrix_type full
_refine_ls_number_parameters 106
_refine_ls_number_reflns 1801
_refine_ls_number_restraints 0
_refine_ls_restrained_S_all 1.042
_refine_ls_R_factor_all 0.051
_refine_ls_R_factor_gt 0.035
_refine_ls_shift/su_max <0.001
_refine_ls_shift/su_mean 0.000
_refine_ls_structure_factor_coef Fsqd
_refine_ls_weighting_details 'calc w = 1/[\s^2^(Fo^2^)+(0.0724P)^2^] where P=(Fo^2^+2Fc^2^)/3'
_refine_ls_weighting_scheme calc
_refine_ls_wR_factor_gt 0.098
_refine_ls_wR_factor_ref 0.106
_reflns_number_gt 1339
_reflns_number_total 1801
_reflns_threshold_expression I>2\s(I)
_cod_data_source_file sk1576.cif
_cod_data_source_block I
_cod_depositor_comments
;
The following automatic conversions were performed:

'_exptl_crystal_density_meas' value 'not measured' was changed to '?'
- the value is perceived as not measured.

Automatic conversion script
Id: cif_fix_values 3008 2015-01-20 13:52:24Z robertas 
;
_cod_original_sg_symbol_H-M 'P 21/c'
_cod_database_code 2012958
_cod_database_fobs_code 2012958

loop_
_symmetry_equiv_pos_as_xyz
'x, y, z'
'-x, y+1/2, -z+1/2'
'-x, -y, -z'
'x, -y-1/2, z-1/2'

loop_
_atom_site_label
_atom_site_fract_x
_atom_site_fract_y
_atom_site_fract_z
_atom_site_U_iso_or_equiv
_atom_site_adp_type
_atom_site_calc_flag
_atom_site_refinement_flags
_atom_site_occupancy
_atom_site_disorder_assembly
_atom_site_disorder_group
_atom_site_type_symbol
S 0.27062(9) 0.53296(2) 0.67893(3) 0.04442(15) Uani d . 1 . . S
N1 0.1812(3) 0.71397(8) 0.69128(11) 0.0379(3) Uani d . 1 . . N
C2 0.1121(3) 0.63339(8) 0.63051(12) 0.0331(3) Uani d . 1 . . C
N3 -0.0951(3) 0.64062(7) 0.52696(10) 0.0346(2) Uani d . 1 . . N
C4 -0.2337(3) 0.72100(8) 0.47925(12) 0.0330(2) Uani d . 1 . . C
O -0.4214(3) 0.71650(7) 0.38559(11) 0.0463(3) Uani d . 1 . . O
C5 -0.1428(3) 0.80496(8) 0.54716(12) 0.0344(3) Uani d . 1 . . C
C6 0.0589(3) 0.79718(9) 0.65122(13) 0.0373(3) Uani d . 1 . . C
C7 -0.2751(4) 0.89488(10) 0.49864(16) 0.0457(3) Uani d . 1 . . C
H1 0.332(5) 0.7119(16) 0.764(2) 0.074(7) Uiso d . 1 . . H
H3 -0.156(5) 0.5895(16) 0.478(2) 0.070(6) Uiso d . 1 . . H
H6 0.127(5) 0.8459(15) 0.705(2) 0.057(5) Uiso d . 1 . . H
H71 -0.220(5) 0.9086(13) 0.413(2) 0.057(5) Uiso d . 1 . . H
H72 -0.226(6) 0.9477(19) 0.557(2) 0.087(8) Uiso d . 1 . . H
H73 -0.491(6) 0.8915(13) 0.493(2) 0.059(5) Uiso d . 1 . . H

loop_
_atom_site_aniso_label
_atom_site_aniso_U_11
_atom_site_aniso_U_22
_atom_site_aniso_U_33
_atom_site_aniso_U_12
_atom_site_aniso_U_13
_atom_site_aniso_U_23
S 0.0551(2) 0.0332(2) 0.0436(2) 0.00484(13) -0.01521(15) 0.00209(12)
N1 0.0444(6) 0.0335(5) 0.0349(5) -0.0021(4) -0.0104(4) -0.0031(4)
C2 0.0366(6) 0.0305(5) 0.0317(5) -0.0022(4) -0.0042(4) 0.0013(4)
N3 0.0422(5) 0.0250(4) 0.0356(5) -0.0024(4) -0.0108(4) -0.0002(4)
C4 0.0384(6) 0.0267(5) 0.0336(5) -0.0019(4) -0.0035(4) 0.0029(4)
O 0.0573(6) 0.0344(5) 0.0453(5) 0.0007(4) -0.0212(5) 0.0017(4)
C5 0.0398(6) 0.0271(5) 0.0364(6) -0.0016(4) 0.0000(5) 0.0011(4)
C6 0.0449(7) 0.0293(5) 0.0375(6) -0.0035(5) -0.0026(5) -0.0044(5)
C7 0.0600(9) 0.0263(6) 0.0504(8) 0.0016(6) -0.0041(7) 0.0020(5)

loop_
_atom_type_symbol
_atom_type_description
_atom_type_scat_dispersion_real
_atom_type_scat_dispersion_imag
_atom_type_scat_source
C C 0.0033 0.0016 'International Tables Vol C Tables 4.2.6.8 and 6.1.1.4'
O O 0.0106 0.0060 'International Tables Vol C Tables 4.2.6.8 and 6.1.1.4'
N N 0.0061 0.0033 'International Tables Vol C Tables 4.2.6.8 and 6.1.1.4'
S S 0.1246 0.1234 'International Tables Vol C Tables 4.2.6.8 and 6.1.1.4'
H H 0.0000 0.0000 'International Tables Vol C Tables 4.2.6.8 and 6.1.1.4'

loop_
_geom_angle_atom_site_label_1
_geom_angle_atom_site_label_2
_geom_angle_atom_site_label_3
_geom_angle
_geom_angle_publ_flag
C2 N1 C6 123.37(10) yes
C2 N1 H1 117.1(14) ?
C6 N1 H1 119.4(14) ?
N1 C2 N3 114.63(10) yes
N1 C2 S 122.57(9) yes
N3 C2 S 122.80(9) yes
C2 N3 C4 126.53(10) yes
C2 N3 H3 121.3(14) ?
C4 N3 H3 112.1(14) ?
O C4 N3 119.11(11) yes
O C4 C5 125.09(11) yes
N3 C4 C5 115.80(11) yes
C6 C5 C4 117.40(11) yes
C6 C5 C7 123.74(12) yes
C4 C5 C7 118.86(12) yes
C5 C6 N1 122.25(11) yes
C5 C6 H6 125.0(13) ?
N1 C6 H6 112.7(13) ?
C5 C7 H71 113.0(11) ?
C5 C7 H72 113.8(15) ?
H71 C7 H72 110.3(18) ?
C5 C7 H73 109.6(13) ?
H71 C7 H73 104.1(19) ?
H72 C7 H73 105(2) ?

loop_
_geom_bond_atom_site_label_1
_geom_bond_atom_site_label_2
_geom_bond_site_symmetry_2
_geom_bond_distance
_geom_bond_publ_flag
S C2 . 1.6735(13) yes
N1 C2 . 1.3521(16) yes
N1 C6 . 1.3717(16) yes
N1 H1 . 0.97(2) ?
C2 N3 . 1.3579(16) yes
N3 C4 . 1.3879(15) yes
N3 H3 . 0.93(2) ?
C4 O . 1.2269(15) yes
C4 C5 . 1.4486(16) yes
C5 C6 . 1.3483(19) yes
C5 C7 . 1.4987(18) yes
C6 H6 . 0.93(2) ?
C7 H71 . 0.94(2) ?
C7 H72 . 0.99(3) ?
C7 H73 . 0.92(2) ?

loop_
_geom_hbond_atom_site_label_D
_geom_hbond_atom_site_label_H
_geom_hbond_atom_site_label_A
_geom_hbond_site_symmetry_A
_geom_hbond_distance_DH
_geom_hbond_distance_HA
_geom_hbond_distance_DA
_geom_hbond_angle_DHA
N1 H1 O 4_676 0.97(2) 1.91(2) 2.7551(17) 145(2)
N3 H3 S 3_566 0.93(3) 2.43(3) 3.3523(13) 170.7(17)

loop_
_cod_related_entry_id
_cod_related_entry_database
_cod_related_entry_code
1 ChemSpider 628889
